data_7708269
loop_
_publ_author_name
'Hu, Jun-Jie'
'Li, Yu-Guang'
'Wen, He-Rui'
'Liu, Sui-Jun'
'Peng, Yan'
'Liu, Cai-Ming'

_publ_section_title
;
 Family of Lanthanide Metal-Organic Frameworks Based on Redox-Active
 Tetrathiafulvalene-Dicarboxylic Ligand Showing Slow Relaxation of
 Magnetisation and Electronic Conductivity
;
_journal_name_full 'Dalton Transactions'
_journal_paper_doi 10.1039/D1DT01851E
_journal_year 2021
_chemical_formula_moiety 'C60 H41 N4 O30 S24 Tb4, 4(C3 H7 N O)'
_chemical_formula_sum 'C72 H67 N8 O34 S24 Tb4'
_chemical_formula_weight 2993.45
_space_group_crystal_system monoclinic
_space_group_IT_number 14
_space_group_name_Hall '-P 2yn'
_space_group_name_H-M_alt 'P 1 21/n 1'
_atom_sites_solution_hydrogens mixed
_audit_creation_date 2020-09-22
_audit_creation_method
;
Olex2 1.3
(compiled 2020.07.31 svn.rc2a77460 for OlexSys, GUI svn.r6145)
;
_audit_update_record
;
2020-11-09 deposited with the CCDC.	2021-09-08 downloaded from the CCDC.
;
_cell_angle_alpha 90
_cell_angle_beta 103.037(3)
_cell_angle_gamma 90
_cell_formula_units_Z 4
_cell_length_a 17.6786(6)
_cell_length_b 23.0569(8)
_cell_length_c 26.3088(8)
_cell_measurement_reflns_used 11894
_cell_measurement_temperature 293(2)
_cell_measurement_theta_max 28.4690
_cell_measurement_theta_min 3.8720
_cell_volume 10447.4(6)
_computing_cell_refinement 'CrysAlisPro 1.171.39.46 (Rigaku OD, 2018)'
_computing_data_collection 'CrysAlisPro 1.171.39.46 (Rigaku OD, 2018)'
_computing_data_reduction 'CrysAlisPro 1.171.39.46 (Rigaku OD, 2018)'
_computing_molecular_graphics 'Olex2 1.3 (Dolomanov et al., 2009)'
_computing_publication_material 'Olex2 1.3 (Dolomanov et al., 2009)'
_computing_structure_refinement 'SHELXL 2018/3 (Sheldrick, 2015)'
_computing_structure_solution 'SHELXT 2014/5 (Sheldrick, 2014)'
_diffrn_ambient_temperature 293(2)
_diffrn_measured_fraction_theta_full 0.998
_diffrn_measured_fraction_theta_max 0.849
_diffrn_measurement_device_type 'SuperNova, Single source at offset/far, EosS2'
_diffrn_radiation_type MoK\a
_diffrn_radiation_wavelength 0.71073
_diffrn_reflns_av_R_equivalents 0.0418
_diffrn_reflns_av_unetI/netI 0.0865
_diffrn_reflns_Laue_measured_fraction_full 0.998
_diffrn_reflns_Laue_measured_fraction_max 0.849
_diffrn_reflns_limit_h_max 22
_diffrn_reflns_limit_h_min -24
_diffrn_reflns_limit_k_max 29
_diffrn_reflns_limit_k_min -30
_diffrn_reflns_limit_l_max 33
_diffrn_reflns_limit_l_min -24
_diffrn_reflns_number 56426
_diffrn_reflns_point_group_measured_fraction_full 0.998
_diffrn_reflns_point_group_measured_fraction_max 0.849
_diffrn_reflns_theta_full 25.242
_diffrn_reflns_theta_max 29.447
_diffrn_reflns_theta_min 3.254
_exptl_absorpt_coefficient_mu 3.235
_exptl_crystal_density_diffrn 1.903
_exptl_crystal_description block
_exptl_crystal_F_000 5884
_exptl_crystal_size_max 0.25
_exptl_crystal_size_mid 0.23
_exptl_crystal_size_min 0.21
_refine_diff_density_max 5.158
_refine_diff_density_min -2.795
_refine_diff_density_rms 0.259
_refine_ls_extinction_method none
_refine_ls_goodness_of_fit_ref 1.034
_refine_ls_hydrogen_treatment constr
_refine_ls_matrix_type full
_refine_ls_number_parameters 1296
_refine_ls_number_reflns 24595
_refine_ls_number_restraints 3972
_refine_ls_restrained_S_all 0.993
_refine_ls_R_factor_all 0.1281
_refine_ls_R_factor_gt 0.0720
_refine_ls_shift/su_max 0.006
_refine_ls_shift/su_mean 0.000
_refine_ls_structure_factor_coef Fsqd
_refine_ls_weighting_details 'w=1/[\s^2^(Fo^2^)+(0.1012P)^2^+10.2861P] where P=(Fo^2^+2Fc^2^)/3'
_refine_ls_weighting_scheme calc
_refine_ls_wR_factor_gt 0.1829
_refine_ls_wR_factor_ref 0.2200
_reflns_Friedel_coverage 0.000
_reflns_number_gt 13864
_reflns_number_total 24595
_reflns_threshold_expression 'I > 2\s(I)'
_cod_data_source_file d1dt01851e2.cif
_cod_data_source_block 1-Tb
_cod_database_code 7708269
_shelx_shelxl_version_number 2018/3
_shelx_space_group_comment
;
The symmetry employed for this shelxl refinement is uniquely defined
by the following loop, which should always be used as a source of
symmetry information in preference to the above space-group names.
They are only intended as comments.
;
_olex2_refinement_description
;
1. Fixed Uiso
 At 1.2 times of:
  All C(H) groups
 At 1.5 times of:
  All C(H,H,H) groups, All O(H,H) groups
2. Uiso/Uaniso restraints and constraints
N6 \\sim C2 \\sim C63 \\sim C3: within 2A with sigma of 0.01 and sigma for
terminal atoms of 0.02 within 2A
N3 \\sim C65 \\sim C1 \\sim C64: within 2A with sigma of 0.01 and sigma for
terminal atoms of 0.02 within 2A
N5 \\sim C67 \\sim C5 \\sim C66: within 2A with sigma of 0.01 and sigma for
terminal atoms of 0.02 within 2A
N7 \\sim C4 \\sim C62 \\sim C61: within 2A with sigma of 0.01 and sigma for
terminal atoms of 0.02 within 2A
C1 \\sim C2 \\sim C29 \\sim C28 \\sim C27 \\sim C26 \\sim C3 \\sim C39 \\sim C4
\\sim C49 \\sim C48 \\sim C47 \\sim C46 \\sim C45 \\sim C44 \\sim C43 \\sim C42
\\sim C41 \\sim C40 \\sim C59 \\sim C58 \\sim C57 \\sim C56 \\sim C55 \\sim C54
\\sim C53 \\sim C52 \\sim C51 \\sim C50 \\sim C5 \\sim C67 \\sim C66 \\sim C65
\\sim C64 \\sim C63 \\sim C62 \\sim C61 \\sim C60 \\sim C6 \\sim C9 \\sim C7
\\sim C8 \\sim C10 \\sim C11 \\sim C12 \\sim C13 \\sim C14 \\sim C15 \\sim C16
\\sim C17 \\sim C18 \\sim C19 \\sim C20 \\sim C21 \\sim C22 \\sim C23 \\sim C24
\\sim C25 \\sim C30 \\sim C31 \\sim C32 \\sim C33 \\sim C35 \\sim C34 \\sim C37
\\sim C36 \\sim C38 \\sim C69 \\sim C72 \\sim C70 \\sim C71 \\sim C68: within
10A with sigma of 0.01 and sigma for terminal atoms of 0.02 within 10A
Uanis(C62) \\sim Ueq, Uanis(C6) \\sim Ueq, Uanis(C9) \\sim Ueq, Uanis(C7) \\sim
Ueq, Uanis(O8) \\sim Ueq, Uanis(C12) \\sim Ueq: with sigma of 0.01 and sigma
for terminal atoms of 0.02
Uanis(N6) \\sim Ueq, Uanis(C2) \\sim Ueq, Uanis(C63) \\sim Ueq, Uanis(C3) \\sim
Ueq: with sigma of 0.001 and sigma for terminal atoms of 0.002
3.a Rotating group:
 O5(H5A,H5B), O17(H17A,H17B)
3.b Aromatic/amide H refined with riding coordinates:
 C1(H1), C27(H27), C3(H3), C39(H39), C47(H47), C42(H42), C58(H58), C55(H55),
 C50(H50), C5(H5), C61(H61), C6(H6), C11(H11), C14(H14), C19(H19), C22(H22),
 C30(H30), C35(H35), C69(H69), C72(H72)
3.c Idealised Me refined as rotating group:
 C2(H2A,H2B,H2C), C4(H4A,H4B,H4C), C67(H67A,H67B,H67C), C66(H66A,H66B,H66C),
 C65(H65A,H65B,H65C), C64(H64A,H64B,H64C), C62(H62A,H62B,H62C), C9(H9A,H9B,H9C),
  C7(H7A,H7B,H7C), C8(H8A,H8B,H8C), C10(H10A,H10B,H10C), C12(H12A,H12B,H12C),
 C70(H70A,H70B,H70C), C71(H71A,H71B,H71C), C68(H68A,H68B,H68C)
;
_olex2_submission_special_instructions 'No special instructions were received'

loop_
_space_group_symop_operation_xyz
'x, y, z'
'-x+1/2, y+1/2, -z+1/2'
'-x, -y, -z'
'x-1/2, -y-1/2, z-1/2'

loop_
_atom_site_label
_atom_site_type_symbol
_atom_site_fract_x
_atom_site_fract_y
_atom_site_fract_z
_atom_site_U_iso_or_equiv
_atom_site_adp_type
_atom_site_occupancy
_atom_site_site_symmetry_order
_atom_site_calc_flag
_atom_site_refinement_flags_posn
_atom_site_refinement_flags_adp
_atom_site_refinement_flags_occupancy
_atom_site_disorder_assembly
_atom_site_disorder_group
Tb1 Tb 0.39156(2) 1.08946(2) -0.24775(2) 0.02099(12) Uani 1 1 d . . . . .
O1 O 0.4078(5) 0.4713(3) 0.7586(4) 0.083(3) Uani 1 1 d . . . . .
C1 C 0.2790(6) 0.9623(5) 0.2590(5) 0.0483(15) Uani 1 1 d . U . . .
H1 H 0.300840 0.958901 0.294521 0.058 Uiso 1 1 calc R U . . .
S1 S 0.42593(16) 0.95498(13) -0.45544(12) 0.0466(7) Uani 1 1 d . . . . .
N1 N 0.3191(7) 0.6446(4) 0.4085(5) 0.066(3) Uani 1 1 d . . . . .
Tb2 Tb 0.38269(2) 0.83792(2) 0.25055(2) 0.02201(12) Uani 1 1 d . . . . .
C2 C 0.4275(8) 0.3271(5) 0.7240(6) 0.074(2) Uani 1 1 d . U . . .
H2A H 0.440433 0.323009 0.690621 0.111 Uiso 1 1 calc R U . . .
H2B H 0.372413 0.323474 0.719903 0.111 Uiso 1 1 calc R U . . .
H2C H 0.453359 0.297509 0.747166 0.111 Uiso 1 1 calc R U . . .
O2 O 0.2946(4) 0.8282(3) 0.3041(3) 0.043(2) Uani 1 1 d . . . . .
S2 S 0.54810(16) 1.04450(13) -0.42518(11) 0.0428(7) Uani 1 1 d . . . . .
C29 C 0.3211(6) 0.7613(5) 0.5356(4) 0.0399(13) Uani 1 1 d . U . . .
O29 O 0.3822(4) 0.4112(3) 1.2055(3) 0.0407(18) Uani 1 1 d . . . . .
C28 C 0.3219(6) 0.7840(5) 0.4897(4) 0.0385(13) Uani 1 1 d . U . . .
O28 O 0.4896(4) 0.4468(3) 1.1831(3) 0.0353(17) Uani 1 1 d . . . . .
C27 C 0.3716(6) 0.8166(5) 0.4103(4) 0.0414(13) Uani 1 1 d . U . . .
H27 H 0.404185 0.826008 0.388277 0.050 Uiso 1 1 calc R U . . .
O27 O 0.5582(3) 0.8375(3) 1.1782(3) 0.0304(16) Uani 1 1 d . . . . .
C26 C 0.2960(6) 0.8072(5) 0.3909(4) 0.0387(13) Uani 1 1 d . U . . .
O26 O 0.4619(3) 0.7892(3) 1.2021(3) 0.0297(15) Uani 1 1 d . . . . .
N2 N 0.1640(6) 0.6485(4) 0.0889(5) 0.059(3) Uani 1 1 d . . . . .
Tb3 Tb 0.39368(2) 0.57345(2) 0.75465(2) 0.02189(12) Uani 1 1 d . . . . .
N3 N 0.2397(5) 1.0080(4) 0.2448(4) 0.054(2) Uani 1 1 d . U . . .
O3 O 0.5226(3) 0.9615(3) 0.1781(3) 0.0356(17) Uani 1 1 d . . . . .
C3 C 0.3976(7) 0.4284(5) 0.7409(5) 0.0488(13) Uani 1 1 d . U . . .
H3 H 0.347950 0.421257 0.720973 0.059 Uiso 1 1 calc R U . . .
S3 S 0.25388(14) 1.03633(12) -0.06160(11) 0.0374(6) Uani 1 1 d . . . . .
C39 C 0.5452(6) 0.7498(4) 0.8908(4) 0.0375(12) Uani 1 1 d . U . . .
H39 H 0.577420 0.757170 0.868035 0.045 Uiso 1 1 calc R U . . .
Tb4 Tb 0.40352(2) 0.32802(2) 1.25560(2) 0.02155(12) Uani 1 1 d . . . . .
C4 C 0.5283(8) 0.1371(6) 1.2774(6) 0.084(3) Uani 1 1 d . U . . .
H4A H 0.526365 0.131822 1.313278 0.126 Uiso 1 1 calc R U . . .
H4B H 0.549655 0.174595 1.273071 0.126 Uiso 1 1 calc R U . . .
H4C H 0.560434 0.107595 1.267428 0.126 Uiso 1 1 calc R U . . .
O4 O 0.3018(4) 1.0780(3) -0.1955(3) 0.0407(19) Uani 1 1 d . . . . .
S4 S 0.41616(16) 1.07287(14) -0.02390(11) 0.0472(8) Uani 1 1 d . . . . .
N4 N 0.3300(7) 0.8947(5) -0.0936(6) 0.076(4) Uani 1 1 d . . . . .
C49 C 0.3308(6) 0.5197(5) 1.0402(4) 0.0378(13) Uani 1 1 d . U . . .
C48 C 0.3364(6) 0.5411(5) 0.9940(4) 0.0375(13) Uani 1 1 d . U . . .
C47 C 0.3881(6) 0.5567(4) 0.9122(4) 0.0369(12) Uani 1 1 d . U . . .
H47 H 0.421054 0.557882 0.889188 0.044 Uiso 1 1 calc R U . . .
C46 C 0.3105(6) 0.5562(5) 0.8944(4) 0.0358(12) Uani 1 1 d . U . . .
C45 C 0.2700(6) 0.5599(5) 0.8389(4) 0.0356(12) Uani 1 1 d . U . . .
C44 C 0.5028(5) 0.8016(4) 1.1702(4) 0.0294(13) Uani 1 1 d . U . . .
C43 C 0.4823(5) 0.7729(4) 1.1184(4) 0.0323(13) Uani 1 1 d . U . . .
C42 C 0.4252(6) 0.7359(4) 1.1040(4) 0.0366(14) Uani 1 1 d . U . . .
H42 H 0.393566 0.726369 1.126652 0.044 Uiso 1 1 calc R U . . .
C41 C 0.4795(6) 0.7448(4) 1.0215(4) 0.0349(13) Uani 1 1 d . U . . .
C40 C 0.4889(6) 0.7445(4) 0.9731(4) 0.0357(12) Uani 1 1 d . U . . .
S5 S 0.42669(15) 1.01378(12) 0.08558(11) 0.0385(7) Uani 1 1 d . . . . .
C59 C 0.4039(5) 0.2153(4) 1.6281(4) 0.0323(16) Uani 1 1 d . U . . .
C58 C 0.3296(6) 0.2011(5) 1.6144(4) 0.0391(17) Uani 1 1 d . U . . .
H58 H 0.308481 0.174549 1.633927 0.047 Uiso 1 1 calc R U . . .
C57 C 0.3525(6) 0.2670(4) 1.5400(4) 0.0361(16) Uani 1 1 d . U . . .
C56 C 0.3500(5) 0.2899(4) 1.4939(4) 0.0349(16) Uani 1 1 d . U . . .
C55 C 0.3974(6) 0.3114(5) 1.4112(4) 0.0416(15) Uani 1 1 d . U . . .
H55 H 0.429145 0.315535 1.387705 0.050 Uiso 1 1 calc R U . . .
C54 C 0.3213(5) 0.3056(4) 1.3945(4) 0.0331(15) Uani 1 1 d . U . . .
C53 C 0.2797(5) 0.3098(4) 1.3389(4) 0.0317(14) Uani 1 1 d . U . . .
C52 C 0.4160(6) 0.4398(5) 1.1757(4) 0.0366(13) Uani 1 1 d . U . . .
C51 C 0.3681(6) 0.4650(4) 1.1276(4) 0.0360(13) Uani 1 1 d . U . . .
C50 C 0.2926(6) 0.4585(5) 1.1115(4) 0.0397(13) Uani 1 1 d . U . . .
H50 H 0.265501 0.434189 1.129319 0.048 Uiso 1 1 calc R U . . .
O5 O 0.3533(4) 0.9846(3) -0.2527(3) 0.051(2) Uani 1 1 d . . . . .
H5A H 0.320282 0.977860 -0.233266 0.076 Uiso 1 1 d R U . . .
H5B H 0.327306 0.976075 -0.283965 0.076 Uiso 1 1 d R U . . .
N5 N 0.2461(5) 1.2578(4) -0.2473(4) 0.051(2) Uani 1 1 d . U . . .
C5 C 0.2851(7) 1.2114(5) -0.2361(5) 0.0499(15) Uani 1 1 d . U . . .
H5 H 0.305716 1.205294 -0.200744 0.060 Uiso 1 1 calc R U . . .
C67 C 0.2362(8) 1.2987(6) -0.2115(6) 0.076(3) Uani 1 1 d . U . . .
H67A H 0.184378 1.296178 -0.206134 0.114 Uiso 1 1 calc R U . . .
H67B H 0.244537 1.336638 -0.224261 0.114 Uiso 1 1 calc R U . . .
H67C H 0.272802 1.291899 -0.179099 0.114 Uiso 1 1 calc R U . . .
C66 C 0.2038(8) 1.2659(6) -0.3008(6) 0.072(3) Uani 1 1 d . U . . .
H66A H 0.233400 1.290247 -0.318682 0.108 Uiso 1 1 calc R U . . .
H66B H 0.154718 1.283904 -0.301171 0.108 Uiso 1 1 calc R U . . .
H66C H 0.195335 1.228942 -0.317892 0.108 Uiso 1 1 calc R U . . .
C65 C 0.2336(8) 1.0508(6) 0.2835(6) 0.072(3) Uani 1 1 d . U . . .
H65A H 0.183005 1.048740 0.290997 0.108 Uiso 1 1 calc R U . . .
H65B H 0.241524 1.088680 0.270578 0.108 Uiso 1 1 calc R U . . .
H65C H 0.272372 1.043381 0.314837 0.108 Uiso 1 1 calc R U . . .
C64 C 0.2022(7) 1.0154(6) 0.1920(5) 0.065(2) Uani 1 1 d . U . . .
H64A H 0.235415 1.036657 0.174476 0.097 Uiso 1 1 calc R U . . .
H64B H 0.154673 1.036408 0.189746 0.097 Uiso 1 1 calc R U . . .
H64C H 0.190904 0.978082 0.175869 0.097 Uiso 1 1 calc R U . . .
C63 C 0.5258(8) 0.3817(6) 0.7838(6) 0.072(2) Uani 1 1 d . U . . .
C62 C 0.4262(8) 0.0788(6) 1.2239(6) 0.078(3) Uani 1 1 d . U . . .
H62A H 0.432400 0.050858 1.251587 0.117 Uiso 1 1 calc R U . . .
H62B H 0.457080 0.067563 1.199873 0.117 Uiso 1 1 calc R U . . .
H62C H 0.372564 0.080645 1.205982 0.117 Uiso 1 1 calc R U . . .
C61 C 0.4025(7) 0.1794(5) 1.2406(5) 0.0492(17) Uani 1 1 d . U . . .
H61 H 0.351567 0.173487 1.222353 0.059 Uiso 1 1 calc R U . . .
C60 C 0.4636(6) 0.1940(4) 1.6741(4) 0.0287(16) Uani 1 1 d . U . . .
S6 S 0.26537(15) 0.97061(15) 0.05303(12) 0.0526(9) Uani 1 1 d . . . . .
O6 O 0.5307(4) 0.2121(3) 1.6797(2) 0.0334(16) Uani 1 1 d . . . . .
C6 C 0.2511(8) 0.9046(5) -0.3998(6) 0.0578(18) Uani 1 1 d . U . . .
H6 H 0.282372 0.897790 -0.423264 0.069 Uiso 1 1 calc R U . . .
S7 S 0.24102(14) 0.78956(13) 0.43731(11) 0.0395(7) Uani 1 1 d . . . . .
C9 C 0.3729(8) 0.8834(6) -0.0419(6) 0.071(2) Uani 1 1 d . U . . .
H9A H 0.340950 0.891416 -0.017665 0.106 Uiso 1 1 calc R U . . .
H9B H 0.418124 0.907689 -0.034160 0.106 Uiso 1 1 calc R U . . .
H9C H 0.388495 0.843402 -0.038940 0.106 Uiso 1 1 calc R U . . .
O9 O 0.5662(4) 1.0894(3) -0.3183(3) 0.0322(16) Uani 1 1 d . . . . .
O7 O 0.4176(5) 0.2259(3) 1.2572(4) 0.078(3) Uani 1 1 d . . . . .
C7 C 0.2449(7) 0.8877(6) -0.1019(6) 0.069(2) Uani 1 1 d . U . . .
H7A H 0.228049 0.855960 -0.125255 0.103 Uiso 1 1 calc R U . . .
H7B H 0.219615 0.922703 -0.116597 0.103 Uiso 1 1 calc R U . . .
H7C H 0.231707 0.880060 -0.069033 0.103 Uiso 1 1 calc R U . . .
N8 N 0.1796(7) 0.8977(5) -0.4100(6) 0.075(4) Uani 1 1 d . . . . .
O8 O 0.2783(8) 0.9238(4) -0.3486(5) 0.121(5) Uani 1 1 d . U . . .
C8 C 0.1324(7) 0.6352(6) 0.0354(5) 0.061(2) Uani 1 1 d . U . . .
H8A H 0.172154 0.638853 0.016083 0.092 Uiso 1 1 calc R U . . .
H8B H 0.090812 0.661538 0.021635 0.092 Uiso 1 1 calc R U . . .
H8C H 0.112933 0.596151 0.032544 0.092 Uiso 1 1 calc R U . . .
S8 S 0.40810(15) 0.81119(14) 0.47656(11) 0.0459(7) Uani 1 1 d . . . . .
S9 S 0.40334(14) 0.75541(14) 0.58735(11) 0.0459(8) Uani 1 1 d . . . . .
S10 S 0.23598(16) 0.73001(18) 0.55057(13) 0.0693(12) Uani 1 1 d . . . . .
C10 C 0.1404(8) 0.8842(6) -0.4651(6) 0.075(3) Uani 1 1 d . U . . .
H10A H 0.116173 0.846791 -0.466691 0.112 Uiso 1 1 calc R U . . .
H10B H 0.178095 0.884063 -0.486295 0.112 Uiso 1 1 calc R U . . .
H10C H 0.101664 0.913119 -0.477912 0.112 Uiso 1 1 calc R U . . .
S11 S 0.55724(17) 0.54279(14) 0.57405(11) 0.0490(8) Uani 1 1 d . . . . .
C11 C 0.3554(8) 0.9112(6) -0.1304(6) 0.0562(15) Uani 1 1 d . U . . .
H11 H 0.408112 0.916894 -0.128273 0.067 Uiso 1 1 calc R U . . .
O11 O 0.4687(4) 1.0396(3) -0.2969(3) 0.0315(16) Uani 1 1 d . . . . .
S12 S 0.42304(17) 0.46348(15) 0.54676(13) 0.0554(9) Uani 1 1 d . . . . .
O12 O 0.2991(5) 1.1742(3) -0.2647(4) 0.061(2) Uani 1 1 d . . . . .
C12 C 0.1276(8) 0.9025(6) -0.3844(6) 0.077(3) Uani 1 1 d . U . . .
H12A H 0.084305 0.923580 -0.404720 0.115 Uiso 1 1 calc R U . . .
H12B H 0.148036 0.922989 -0.352519 0.115 Uiso 1 1 calc R U . . .
H12C H 0.110751 0.864632 -0.376588 0.115 Uiso 1 1 calc R U . . .
S13 S 0.42947(16) 0.70167(13) 0.92363(11) 0.0454(7) Uani 1 1 d . . . . .
O13 O 0.1949(4) 1.0442(3) -0.1762(3) 0.0431(19) Uani 1 1 d . . . . .
C13 C 0.4941(6) 1.0003(5) -0.4756(4) 0.0417(19) Uani 1 1 d . U . . .
S14 S 0.56065(16) 0.78387(14) 0.95037(12) 0.0491(8) Uani 1 1 d . . . . .
O14 O 0.4353(4) 0.9066(3) 0.2017(3) 0.0345(16) Uani 1 1 d . . . . .
C14 C 0.4385(6) 0.9843(5) -0.3941(5) 0.0443(16) Uani 1 1 d . U . . .
H14 H 0.407263 0.972509 -0.371896 0.053 Uiso 1 1 calc R U . . .
S15 S 0.40917(18) 0.70494(14) 1.04282(12) 0.0528(8) Uani 1 1 d . . . . .
O15 O 0.2915(5) 0.9227(3) 0.2317(4) 0.057(2) Uani 1 1 d . . . . .
C15 C 0.4942(6) 1.0245(5) -0.3785(5) 0.0420(16) Uani 1 1 d . U . . .
S16 S 0.53702(16) 0.78918(13) 1.07207(11) 0.0419(7) Uani 1 1 d . . . . .
O16 O 0.1848(4) 0.8002(3) 0.3228(3) 0.0437(19) Uani 1 1 d . . . . .
C16 C 0.5116(6) 1.0538(5) -0.3278(5) 0.0403(15) Uani 1 1 d . U . . .
S17 S 0.42464(15) 0.55516(14) 0.97891(11) 0.0475(8) Uani 1 1 d . . . . .
O17 O 0.3457(4) 0.7333(3) 0.2472(3) 0.048(2) Uani 1 1 d . . . . .
H17A H 0.330736 0.724292 0.274970 0.072 Uiso 1 1 d R U . . .
H17B H 0.305516 0.727888 0.222645 0.072 Uiso 1 1 d R U . . .
C17 C 0.2641(6) 1.0595(5) -0.1640(5) 0.0404(14) Uani 1 1 d . U . . .
S18 S 0.25383(14) 0.55275(13) 0.94180(10) 0.0380(6) Uani 1 1 d . . . . .
O18 O 0.5816(4) 0.5981(3) 0.6766(3) 0.0427(19) Uani 1 1 d . . . . .
C18 C 0.3056(6) 1.0578(5) -0.1085(5) 0.0414(14) Uani 1 1 d . U . . .
S19 S 0.24424(16) 0.49559(17) 1.05683(13) 0.0609(10) Uani 1 1 d . . . . .
O19 O 0.4803(4) 0.5591(3) 0.7013(3) 0.045(2) Uani 1 1 d . . . . .
C19 C 0.3784(6) 1.0750(5) -0.0907(5) 0.0430(15) Uani 1 1 d . U . . .
H19 H 0.408233 1.087877 -0.113447 0.052 Uiso 1 1 calc R U . . .
S20 S 0.41440(15) 0.51002(14) 1.09063(11) 0.0474(8) Uani 1 1 d . . . . .
O20 O 0.3744(4) 0.6560(3) 0.7032(3) 0.0399(18) Uani 1 1 d . . . . .
C20 C 0.3364(6) 1.0358(5) -0.0101(5) 0.0421(15) Uani 1 1 d . U . . .
S21 S 0.26722(14) 0.29790(12) 1.44263(10) 0.0351(6) Uani 1 1 d . . . . .
O21 O 0.4801(4) 0.6938(3) 0.6810(3) 0.0346(16) Uani 1 1 d . . . . .
C21 C 0.3413(6) 1.0111(5) 0.0367(5) 0.0421(15) Uani 1 1 d . U . . .
S22 S 0.43649(17) 0.31104(17) 1.47746(12) 0.0601(10) Uani 1 1 d . . . . .
O22 O 0.1993(3) 0.5727(3) 0.8297(3) 0.0389(18) Uani 1 1 d . . . . .
C22 C 0.3240(6) 0.9424(5) 0.1104(4) 0.0448(14) Uani 1 1 d . U . . .
H22 H 0.304915 0.914895 0.130086 0.054 Uiso 1 1 calc R U . . .
S23 S 0.27245(15) 0.23326(16) 1.55911(12) 0.0584(10) Uani 1 1 d . . . . .
O23 O 0.3090(4) 0.5508(3) 0.8049(3) 0.0401(18) Uani 1 1 d . . . . .
C23 C 0.3964(6) 0.9614(5) 0.1248(4) 0.0401(14) Uani 1 1 d . U . . .
S24 S 0.43863(15) 0.26417(12) 1.58824(11) 0.0412(7) Uani 1 1 d . . . . .
O24 O 0.4062(4) 0.6465(3) 0.8202(3) 0.0385(17) Uani 1 1 d . . . . .
C24 C 0.4558(6) 0.9425(5) 0.1721(4) 0.0387(13) Uani 1 1 d . U . . .
C25 C 0.2564(6) 0.8115(5) 0.3356(4) 0.0387(13) Uani 1 1 d . U . . .
O25 O 0.5095(4) 0.6839(4) 0.7969(3) 0.047(2) Uani 1 1 d . . . . .
C30 C 0.2839(6) 0.6977(5) 0.6085(4) 0.0415(13) Uani 1 1 d . U . . .
H30 H 0.257606 0.673999 0.627343 0.050 Uiso 1 1 calc R U . . .
O30 O 0.3188(4) 0.3049(4) 1.3049(3) 0.0438(19) Uani 1 1 d . . . . .
C31 C 0.3600(6) 0.7080(5) 0.6250(4) 0.0388(12) Uani 1 1 d . U . . .
O31 O 0.2084(4) 0.3193(3) 1.3310(3) 0.0387(18) Uani 1 1 d . . . . .
C32 C 0.4078(6) 0.6844(5) 0.6732(4) 0.0381(12) Uani 1 1 d . U . . .
O32 O 0.4410(4) 0.1581(3) 1.7038(3) 0.0346(16) Uani 1 1 d . . . . .
C33 C 0.5225(6) 0.5659(5) 0.6704(5) 0.0399(13) Uani 1 1 d . U . . .
O33 O 0.2708(7) 0.6695(4) 0.1526(5) 0.106(4) Uani 1 1 d . . . . .
C35 C 0.4405(6) 0.4978(5) 0.6086(4) 0.0412(13) Uani 1 1 d . U . . .
H35 H 0.408085 0.491623 0.631487 0.049 Uiso 1 1 calc R U . . .
C34 C 0.5007(6) 0.5322(5) 0.6209(4) 0.0394(13) Uani 1 1 d . U . . .
O34 O 0.2979(11) 0.9210(6) -0.1766(7) 0.180(7) Uani 1 1 d . . . . .
C37 C 0.4650(6) 0.6788(5) 0.8278(4) 0.0372(12) Uani 1 1 d . U . . .
C36 C 0.4960(6) 0.5009(5) 0.5246(4) 0.0396(14) Uani 1 1 d . U . . .
C38 C 0.4859(6) 0.7123(4) 0.8775(4) 0.0360(12) Uani 1 1 d . U . . .
O03A O 0.2917(8) 0.6738(4) 0.3263(5) 0.109(4) Uani 1 1 d . . . . .
C69 C 0.2406(7) 0.6567(5) 0.1041(5) 0.0518(16) Uani 1 1 d . U . . .
H69 H 0.271988 0.653317 0.080242 0.062 Uiso 1 1 calc R U . . .
C72 C 0.3432(7) 0.6626(5) 0.3700(5) 0.0488(14) Uani 1 1 d . U . . .
H72 H 0.395985 0.667874 0.372204 0.059 Uiso 1 1 calc R U . . .
C70 C 0.2366(7) 0.6373(6) 0.4052(5) 0.064(2) Uani 1 1 d . U . . .
H70A H 0.209652 0.672095 0.391687 0.095 Uiso 1 1 calc R U . . .
H70B H 0.228115 0.629492 0.439324 0.095 Uiso 1 1 calc R U . . .
H70C H 0.217473 0.605412 0.382423 0.095 Uiso 1 1 calc R U . . .
C71 C 0.3664(8) 0.6296(6) 0.4590(5) 0.065(2) Uani 1 1 d . U . . .
H71A H 0.386271 0.591015 0.457913 0.098 Uiso 1 1 calc R U . . .
H71B H 0.335443 0.631470 0.484653 0.098 Uiso 1 1 calc R U . . .
H71C H 0.408799 0.656437 0.468099 0.098 Uiso 1 1 calc R U . . .
C68 C 0.1192(8) 0.6559(6) 0.1245(6) 0.069(2) Uani 1 1 d . U . . .
H68A H 0.071878 0.675191 0.108222 0.104 Uiso 1 1 calc R U . . .
H68B H 0.146983 0.678920 0.153111 0.104 Uiso 1 1 calc R U . . .
H68C H 0.107417 0.618725 0.137282 0.104 Uiso 1 1 calc R U . . .
N6 N 0.4517(7) 0.3822(5) 0.7450(5) 0.074(3) Uani 1 1 d . U . . .
N7 N 0.4502(7) 0.1331(5) 1.2447(5) 0.074(3) Uani 1 1 d . U . . .

loop_
_atom_site_aniso_label
_atom_site_aniso_U_11
_atom_site_aniso_U_22
_atom_site_aniso_U_33
_atom_site_aniso_U_23
_atom_site_aniso_U_13
_atom_site_aniso_U_12
Tb1 0.0239(2) 0.0298(2) 0.0088(2) 0.00019(18) 0.00272(17) -0.00204(18)
O1 0.106(7) 0.020(4) 0.111(9) -0.023(5) 0.001(7) -0.004(4)
C1 0.055(3) 0.051(3) 0.041(3) 0.002(3) 0.014(3) 0.005(3)
S1 0.0548(17) 0.0621(19) 0.0252(16) -0.0189(14) 0.0142(13) -0.0184(15)
N1 0.086(8) 0.048(6) 0.065(9) 0.008(6) 0.020(7) -0.002(6)
Tb2 0.0222(2) 0.0348(3) 0.0087(2) -0.00046(19) 0.00284(16) -0.00181(18)
C2 0.075(3) 0.073(3) 0.071(3) -0.0007(18) 0.0120(18) 0.0014(18)
O2 0.037(4) 0.079(6) 0.015(4) 0.006(4) 0.008(3) -0.012(4)
S2 0.0501(16) 0.0582(18) 0.0233(15) -0.0143(13) 0.0149(12) -0.0153(14)
C29 0.042(2) 0.049(2) 0.030(2) 0.004(2) 0.012(2) 0.001(2)
O29 0.049(4) 0.042(4) 0.027(4) 0.016(3) -0.001(3) 0.008(3)
C28 0.041(2) 0.047(3) 0.029(2) 0.006(2) 0.012(2) 0.002(2)
O28 0.033(4) 0.037(4) 0.033(4) 0.006(3) 0.003(3) 0.006(3)
C27 0.044(2) 0.049(2) 0.033(2) 0.004(2) 0.013(2) -0.002(2)
O27 0.027(3) 0.038(4) 0.023(4) -0.010(3) -0.001(3) -0.004(3)
C26 0.042(2) 0.045(2) 0.031(2) 0.003(2) 0.014(2) 0.002(2)
O26 0.038(4) 0.034(4) 0.019(4) -0.004(3) 0.009(3) -0.001(3)
N2 0.054(6) 0.046(6) 0.082(10) 0.000(6) 0.027(6) -0.006(5)
Tb3 0.0248(2) 0.0304(3) 0.0102(2) -0.00245(18) 0.00334(17) -0.00127(18)
N3 0.067(5) 0.042(5) 0.056(6) -0.004(4) 0.018(5) 0.016(4)
O3 0.032(3) 0.045(4) 0.024(4) 0.003(3) -0.005(3) 0.004(3)
C3 0.0492(15) 0.0498(15) 0.0472(15) 0.0002(9) 0.0104(9) 0.0008(9)
S3 0.0276(12) 0.0619(18) 0.0216(14) 0.0181(13) 0.0029(10) 0.0008(12)
C39 0.040(2) 0.048(2) 0.027(2) 0.000(2) 0.013(2) 0.000(2)
Tb4 0.0237(2) 0.0304(3) 0.0103(2) -0.00102(18) 0.00341(17) -0.00036(18)
C4 0.083(5) 0.083(5) 0.075(6) -0.002(5) -0.008(5) 0.009(5)
O4 0.043(4) 0.070(5) 0.010(4) 0.004(3) 0.007(3) -0.015(4)
S4 0.0432(15) 0.077(2) 0.0170(14) 0.0069(14) -0.0022(11) -0.0253(15)
N4 0.087(9) 0.072(8) 0.071(10) 0.007(7) 0.022(8) 0.003(7)
C49 0.040(2) 0.047(2) 0.027(2) 0.003(2) 0.009(2) 0.003(2)
C48 0.040(2) 0.047(2) 0.026(2) 0.003(2) 0.009(2) 0.002(2)
C47 0.039(2) 0.046(2) 0.027(2) 0.004(2) 0.011(2) 0.001(2)
C46 0.038(2) 0.045(2) 0.026(2) 0.003(2) 0.011(2) 0.000(2)
C45 0.038(2) 0.044(2) 0.027(2) 0.002(2) 0.011(2) -0.001(2)
C44 0.032(2) 0.040(3) 0.019(3) 0.000(2) 0.012(2) 0.005(2)
C43 0.036(2) 0.042(3) 0.022(2) 0.003(2) 0.012(2) 0.003(2)
C42 0.039(2) 0.048(3) 0.025(3) 0.002(2) 0.012(2) -0.002(2)
C41 0.038(2) 0.047(3) 0.023(2) -0.001(2) 0.013(2) 0.003(2)
C40 0.038(2) 0.046(2) 0.025(2) 0.000(2) 0.012(2) 0.002(2)
S5 0.0397(14) 0.0520(17) 0.0201(14) 0.0141(12) -0.0011(11) -0.0077(12)
C59 0.037(3) 0.041(3) 0.018(3) 0.007(3) 0.003(3) 0.002(3)
C58 0.044(3) 0.051(4) 0.020(3) 0.013(3) 0.003(3) -0.003(3)
C57 0.040(3) 0.044(3) 0.023(3) 0.006(3) 0.003(3) 0.000(3)
C56 0.039(3) 0.043(3) 0.022(3) 0.009(3) 0.005(3) 0.002(3)
C55 0.043(3) 0.053(3) 0.027(3) 0.012(3) 0.004(3) -0.003(3)
C54 0.038(3) 0.041(3) 0.019(3) 0.007(3) 0.005(3) 0.002(3)
C53 0.034(3) 0.040(3) 0.021(3) 0.009(3) 0.008(2) 0.000(3)
C52 0.040(2) 0.046(2) 0.025(2) 0.005(2) 0.010(2) 0.001(2)
C51 0.038(2) 0.046(2) 0.024(2) 0.005(2) 0.009(2) 0.002(2)
C50 0.042(2) 0.049(2) 0.028(2) 0.006(2) 0.008(2) 0.001(2)
O5 0.061(5) 0.055(5) 0.038(5) 0.009(4) 0.011(4) -0.010(4)
N5 0.062(5) 0.035(5) 0.057(6) -0.003(4) 0.013(5) 0.015(4)
C5 0.056(3) 0.052(3) 0.044(3) 0.006(3) 0.017(3) 0.006(3)
C67 0.085(5) 0.072(5) 0.066(5) 0.007(5) 0.007(5) 0.005(5)
C66 0.075(5) 0.068(5) 0.067(5) 0.005(4) 0.003(5) 0.008(4)
C65 0.085(5) 0.070(5) 0.062(5) 0.000(5) 0.018(5) 0.005(5)
C64 0.068(4) 0.061(4) 0.061(4) 0.005(4) 0.005(4) 0.006(4)
C63 0.072(3) 0.073(3) 0.070(3) -0.0003(18) 0.0119(18) 0.0015(18)
C62 0.083(5) 0.075(5) 0.066(5) -0.004(5) -0.004(5) 0.009(5)
C61 0.051(3) 0.052(3) 0.040(3) 0.004(3) 0.002(3) 0.003(3)
C60 0.040(3) 0.035(3) 0.011(3) 0.009(3) 0.005(3) 0.005(3)
S6 0.0361(14) 0.087(2) 0.0300(17) 0.0319(16) -0.0036(12) -0.0100(15)
O6 0.041(4) 0.041(4) 0.015(4) 0.007(3) 0.000(3) 0.002(3)
C6 0.060(3) 0.061(3) 0.052(3) 0.006(3) 0.012(3) 0.000(3)
S7 0.0268(12) 0.0700(19) 0.0213(14) 0.0187(13) 0.0046(10) 0.0031(12)
C9 0.074(4) 0.071(4) 0.062(4) 0.002(4) 0.006(4) 0.008(4)
O9 0.033(3) 0.040(4) 0.022(4) -0.011(3) 0.002(3) -0.001(3)
O7 0.082(6) 0.026(4) 0.116(10) -0.012(5) 0.002(6) 0.000(4)
C7 0.073(4) 0.068(4) 0.064(4) 0.004(4) 0.013(4) 0.000(4)
N8 0.056(7) 0.058(7) 0.119(13) -0.004(7) 0.035(8) 0.000(6)
O8 0.203(11) 0.059(7) 0.089(9) 0.007(6) 0.009(9) -0.017(7)
C8 0.064(4) 0.063(5) 0.054(5) 0.002(4) 0.009(4) -0.001(4)
S8 0.0354(14) 0.080(2) 0.0183(14) 0.0083(14) -0.0017(11) -0.0205(14)
S9 0.0310(13) 0.079(2) 0.0233(15) 0.0234(15) -0.0029(11) -0.0084(13)
S10 0.0331(15) 0.129(3) 0.041(2) 0.049(2) -0.0030(13) -0.0131(17)
C10 0.079(5) 0.070(5) 0.068(6) 0.000(5) 0.004(5) 0.001(5)
S11 0.0549(17) 0.075(2) 0.0207(15) -0.0190(15) 0.0166(13) -0.0157(15)
C11 0.060(3) 0.058(3) 0.051(3) 0.003(3) 0.012(3) 0.000(3)
O11 0.040(4) 0.034(4) 0.024(4) -0.002(3) 0.013(3) 0.000(3)
S12 0.0549(17) 0.084(2) 0.0319(18) -0.0218(17) 0.0191(14) -0.0195(17)
O12 0.083(6) 0.039(5) 0.062(6) 0.007(4) 0.023(5) 0.033(4)
C12 0.080(5) 0.078(5) 0.072(5) 0.007(5) 0.018(5) 0.002(5)
S13 0.0505(16) 0.068(2) 0.0229(15) -0.0233(14) 0.0191(13) -0.0188(14)
O13 0.027(3) 0.064(5) 0.031(4) 0.020(4) -0.007(3) 0.002(3)
C13 0.046(4) 0.048(4) 0.034(4) 0.003(4) 0.015(3) 0.006(3)
S14 0.0489(16) 0.072(2) 0.0302(17) -0.0207(15) 0.0175(13) -0.0220(15)
O14 0.056(4) 0.029(4) 0.020(4) 0.012(3) 0.011(3) 0.003(3)
C14 0.047(3) 0.051(3) 0.038(3) 0.002(3) 0.017(3) 0.002(3)
S15 0.0593(18) 0.072(2) 0.0305(17) -0.0258(15) 0.0184(14) -0.0321(16)
O15 0.067(5) 0.043(5) 0.059(6) -0.001(4) 0.013(5) 0.012(4)
C15 0.046(3) 0.047(3) 0.036(3) 0.006(3) 0.014(3) 0.006(3)
S16 0.0468(15) 0.0618(18) 0.0220(15) -0.0158(13) 0.0178(12) -0.0173(14)
O16 0.026(3) 0.073(5) 0.029(4) 0.016(4) -0.001(3) -0.001(3)
C16 0.042(3) 0.046(3) 0.036(3) 0.003(3) 0.016(3) 0.004(3)
S17 0.0336(13) 0.078(2) 0.0243(15) 0.0152(15) -0.0079(11) -0.0115(14)
O17 0.052(4) 0.048(5) 0.040(5) -0.007(4) 0.004(4) -0.021(4)
C17 0.043(3) 0.045(3) 0.037(3) 0.007(3) 0.019(2) 0.005(3)
S18 0.0316(12) 0.0648(18) 0.0162(13) 0.0119(13) 0.0026(10) 0.0100(12)
O18 0.055(5) 0.040(4) 0.033(5) -0.009(4) 0.010(4) 0.003(4)
C18 0.045(3) 0.046(3) 0.037(3) 0.005(3) 0.017(2) 0.002(3)
S19 0.0354(14) 0.112(3) 0.0325(18) 0.0325(19) 0.0015(13) 0.0071(16)
O19 0.038(4) 0.086(6) 0.015(4) -0.014(4) 0.010(3) 0.016(4)
C19 0.046(3) 0.050(3) 0.037(3) 0.008(3) 0.017(3) 0.000(3)
S20 0.0358(14) 0.076(2) 0.0248(15) 0.0228(15) -0.0055(11) -0.0055(14)
O20 0.039(4) 0.046(4) 0.031(4) 0.020(4) 0.002(3) 0.003(3)
C20 0.046(3) 0.046(3) 0.038(3) 0.005(3) 0.017(3) 0.003(3)
S21 0.0304(12) 0.0545(17) 0.0189(13) 0.0147(12) 0.0025(10) 0.0096(11)
O21 0.033(3) 0.056(4) 0.016(4) 0.007(3) 0.006(3) 0.007(3)
C21 0.046(3) 0.047(3) 0.037(3) 0.007(3) 0.016(3) 0.004(3)
S22 0.0446(16) 0.104(3) 0.0231(16) 0.0241(17) -0.0112(13) -0.0327(17)
O22 0.027(3) 0.055(5) 0.026(4) 0.004(3) -0.012(3) 0.007(3)
C22 0.050(3) 0.049(3) 0.037(3) 0.008(2) 0.014(2) 0.001(2)
S23 0.0334(14) 0.105(3) 0.0342(18) 0.0354(18) 0.0018(13) 0.0010(16)
O23 0.033(4) 0.072(5) 0.016(4) 0.001(4) 0.006(3) -0.011(4)
C23 0.044(3) 0.045(3) 0.034(3) 0.005(2) 0.015(2) 0.002(2)
S24 0.0413(14) 0.0555(17) 0.0214(14) 0.0224(13) -0.0041(11) -0.0075(13)
O24 0.047(4) 0.044(4) 0.027(4) -0.016(3) 0.014(3) -0.003(3)
C24 0.044(2) 0.043(3) 0.034(3) 0.007(2) 0.018(2) 0.002(2)
C25 0.041(2) 0.046(2) 0.032(2) 0.004(2) 0.014(2) 0.003(2)
O25 0.031(4) 0.091(6) 0.020(4) -0.012(4) 0.011(3) 0.016(4)
C30 0.043(2) 0.050(2) 0.032(2) 0.006(2) 0.010(2) -0.001(2)
O30 0.025(3) 0.083(6) 0.022(4) 0.005(4) 0.002(3) -0.005(4)
C31 0.041(2) 0.046(2) 0.030(2) 0.005(2) 0.011(2) 0.002(2)
O31 0.025(3) 0.054(5) 0.029(4) 0.008(4) -0.012(3) 0.002(3)
C32 0.041(2) 0.047(2) 0.029(2) 0.002(2) 0.012(2) 0.001(2)
O32 0.046(4) 0.039(4) 0.018(4) 0.012(3) 0.005(3) 0.005(3)
C33 0.042(2) 0.047(2) 0.031(2) 0.002(2) 0.009(2) 0.004(2)
O33 0.151(11) 0.065(7) 0.088(10) 0.011(6) -0.004(8) -0.013(6)
C35 0.043(2) 0.052(2) 0.031(2) 0.001(2) 0.013(2) 0.002(2)
C34 0.042(2) 0.048(2) 0.031(2) -0.001(2) 0.014(2) 0.005(2)
O34 0.262(19) 0.116(12) 0.157(17) 0.038(11) 0.036(16) 0.010(12)
C37 0.041(2) 0.046(2) 0.027(2) 0.002(2) 0.011(2) 0.006(2)
C36 0.042(2) 0.049(3) 0.031(3) 0.000(2) 0.014(2) 0.004(2)
C38 0.039(2) 0.045(2) 0.026(2) 0.000(2) 0.012(2) 0.004(2)
O03A 0.162(12) 0.087(8) 0.079(9) -0.001(7) 0.029(9) -0.022(7)
C69 0.056(3) 0.054(3) 0.045(3) 0.004(3) 0.010(3) 0.000(3)
C72 0.053(2) 0.053(2) 0.040(2) 0.003(2) 0.011(2) 0.000(2)
C70 0.064(4) 0.066(4) 0.057(4) 0.004(4) 0.006(4) -0.002(4)
C71 0.068(4) 0.067(4) 0.055(4) 0.002(4) 0.002(4) 0.005(4)
C68 0.074(4) 0.072(4) 0.060(5) 0.006(4) 0.013(4) 0.004(4)
N6 0.075(3) 0.074(3) 0.074(3) -0.0002(10) 0.0156(11) 0.0005(10)
N7 0.076(6) 0.053(5) 0.082(6) -0.007(5) -0.006(5) 0.009(5)

loop_
_atom_type_symbol
_atom_type_description
_atom_type_scat_dispersion_real
_atom_type_scat_dispersion_imag
_atom_type_scat_source
C C 0.0033 0.0016 'International Tables Vol C Tables 4.2.6.8 and 6.1.1.4'
H H 0.0000 0.0000 'International Tables Vol C Tables 4.2.6.8 and 6.1.1.4'
N N 0.0061 0.0033 'International Tables Vol C Tables 4.2.6.8 and 6.1.1.4'
O O 0.0106 0.0060 'International Tables Vol C Tables 4.2.6.8 and 6.1.1.4'
S S 0.1246 0.1234 'International Tables Vol C Tables 4.2.6.8 and 6.1.1.4'
Tb Tb -0.1723 4.1537 'International Tables Vol C Tables 4.2.6.8 and 6.1.1.4'

loop_
_geom_angle_atom_site_label_1
_geom_angle_atom_site_label_2
_geom_angle_atom_site_label_3
_geom_angle
_geom_angle_site_symmetry_1
_geom_angle_site_symmetry_3
_geom_angle_publ_flag
O27 Tb1 O5 137.3(2) 3_676 . ?
O27 Tb1 O12 73.5(3) 3_676 . ?
O3 Tb1 O27 73.3(2) 3_675 3_676 ?
O3 Tb1 O5 71.6(2) 3_675 . ?
O3 Tb1 O12 141.8(3) 3_675 . ?
O3 Tb1 O22 141.4(2) 3_675 2 ?
O4 Tb1 O27 79.7(2) . 3_676 ?
O4 Tb1 O3 83.8(2) . 3_675 ?
O4 Tb1 O5 73.2(3) . . ?
O4 Tb1 O11 144.5(2) . . ?
O4 Tb1 O12 72.1(3) . . ?
O4 Tb1 O22 95.9(2) . 2 ?
O5 Tb1 O12 125.6(3) . . ?
O11 Tb1 O27 124.9(2) . 3_676 ?
O11 Tb1 O3 80.6(2) . 3_675 ?
O11 Tb1 O5 71.7(2) . . ?
O11 Tb1 O12 135.0(3) . . ?
O11 Tb1 O22 77.6(2) . 2 ?
O22 Tb1 O27 144.9(2) 2 3_676 ?
O22 Tb1 O5 71.4(2) 2 . ?
O22 Tb1 O12 72.0(3) 2 . ?
O32 Tb1 O27 80.1(2) 1_563 3_676 ?
O32 Tb1 O3 120.0(2) 1_563 3_675 ?
O32 Tb1 O4 142.1(2) 1_563 . ?
O32 Tb1 O5 139.4(3) 1_563 . ?
O32 Tb1 O11 72.4(2) 1_563 . ?
O32 Tb1 O12 71.6(3) 1_563 . ?
O32 Tb1 O22 82.9(2) 1_563 2 ?
C3 O1 Tb3 151.4(11) . . ?
N3 C1 H1 116.1 . . ?
O15 C1 H1 116.1 . . ?
O15 C1 N3 127.7(13) . . ?
C14 S1 C13 95.5(5) . . ?
C72 N1 C70 120.7(13) . . ?
C72 N1 C71 126.2(13) . . ?
C71 N1 C70 113.1(12) . . ?
O2 Tb2 O26 146.3(2) . 1_554 ?
O2 Tb2 O6 83.6(2) . 3_667 ?
O2 Tb2 O9 79.3(2) . 3_675 ?
O2 Tb2 O14 142.4(2) . . ?
O2 Tb2 O15 73.0(3) . . ?
O2 Tb2 O17 73.9(3) . . ?
O2 Tb2 O31 96.8(2) . 2_556 ?
O26 Tb2 O6 80.3(2) 1_554 3_667 ?
O26 Tb2 O9 123.0(2) 1_554 3_675 ?
O26 Tb2 O15 133.8(3) 1_554 . ?
O26 Tb2 O17 72.9(2) 1_554 . ?
O26 Tb2 O31 78.1(2) 1_554 2_556 ?
O6 Tb2 O9 73.0(2) 3_667 3_675 ?
O6 Tb2 O15 142.6(3) 3_667 . ?
O6 Tb2 O17 71.3(2) 3_667 . ?
O6 Tb2 O31 140.9(2) 3_667 2_556 ?
O9 Tb2 O15 74.2(2) 3_675 . ?
O9 Tb2 O17 137.1(3) 3_675 . ?
O14 Tb2 O26 70.9(2) . 1_554 ?
O14 Tb2 O6 118.5(2) . 3_667 ?
O14 Tb2 O9 79.2(2) . 3_675 ?
O14 Tb2 O15 71.6(3) . . ?
O14 Tb2 O17 139.7(2) . . ?
O14 Tb2 O31 84.3(2) . 2_556 ?
O17 Tb2 O15 126.4(2) . . ?
O31 Tb2 O9 145.7(2) 2_556 3_675 ?
O31 Tb2 O15 72.2(3) 2_556 . ?
O31 Tb2 O17 71.3(3) 2_556 . ?
H2A C2 H2B 109.5 . . ?
H2A C2 H2C 109.5 . . ?
H2B C2 H2C 109.5 . . ?
N6 C2 H2A 109.5 . . ?
N6 C2 H2B 109.5 . . ?
N6 C2 H2C 109.5 . . ?
C25 O2 Tb2 165.7(7) . . ?
C13 S2 C15 94.9(5) . . ?
C28 C29 S9 124.2(8) . . ?
C28 C29 S10 123.0(9) . . ?
S9 C29 S10 112.8(6) . . ?
C52 O29 Tb4 137.9(7) . . ?
C29 C28 S7 125.0(8) . . ?
C29 C28 S8 120.8(8) . . ?
S7 C28 S8 114.2(6) . . ?
C52 O28 Tb3 140.9(7) . 3_667 ?
C26 C27 H27 120.3 . . ?
C26 C27 S8 119.3(9) . . ?
S8 C27 H27 120.3 . . ?
C44 O27 Tb1 134.2(6) . 3_676 ?
C27 C26 S7 115.5(9) . . ?
C27 C26 C25 125.4(10) . . ?
C25 C26 S7 119.1(8) . . ?
C44 O26 Tb2 138.3(6) . 1_556 ?
C69 N2 C8 118.1(12) . . ?
C69 N2 C68 118.8(13) . . ?
C68 N2 C8 123.0(11) . . ?
O1 Tb3 O28 73.0(3) . 3_667 ?
O1 Tb3 O13 78.4(3) . 2_545 ?
O1 Tb3 O24 132.8(3) . . ?
O28 Tb3 O13 147.0(2) 3_667 2_545 ?
O28 Tb3 O24 73.5(2) 3_667 . ?
O19 Tb3 O1 78.9(3) . . ?
O19 Tb3 O28 78.4(2) . 3_667 ?
O19 Tb3 O13 80.3(2) . 2_545 ?
O19 Tb3 O24 124.8(2) . . ?
O20 Tb3 O1 147.5(3) . . ?
O20 Tb3 O28 123.7(2) . 3_667 ?
O20 Tb3 O13 75.3(3) . 2_545 ?
O20 Tb3 O19 78.1(3) . . ?
O20 Tb3 O24 79.6(3) . . ?
O23 Tb3 O1 79.8(3) . . ?
O23 Tb3 O28 98.0(2) . 3_667 ?
O23 Tb3 O13 92.8(2) . 2_545 ?
O23 Tb3 O19 158.5(3) . . ?
O23 Tb3 O20 120.0(3) . . ?
O23 Tb3 O24 73.0(2) . . ?
O24 Tb3 O13 139.5(2) . 2_545 ?
C1 N3 C65 118.9(12) . . ?
C1 N3 C64 119.6(11) . . ?
C64 N3 C65 121.5(10) . . ?
C24 O3 Tb1 110.1(7) . 3_675 ?
O1 C3 H3 116.4 . . ?
O1 C3 N6 127.2(13) . . ?
N6 C3 H3 116.4 . . ?
C20 S3 C18 94.0(5) . . ?
S14 C39 H39 120.5 . . ?
C38 C39 H39 120.5 . . ?
C38 C39 S14 119.0(8) . . ?
O29 Tb4 O7 147.1(3) . . ?
O29 Tb4 O16 74.8(3) . 2_546 ?
O29 Tb4 O18 79.3(3) . 3_667 ?
O29 Tb4 O21 125.3(2) . 3_667 ?
O7 Tb4 O16 78.1(3) . 2_546 ?
O7 Tb4 O18 133.5(3) . 3_667 ?
O7 Tb4 O21 73.0(3) . 3_667 ?
O16 Tb4 O18 139.9(2) 2_546 3_667 ?
O16 Tb4 O21 147.3(2) 2_546 3_667 ?
O21 Tb4 O18 72.7(2) 3_667 3_667 ?
O25 Tb4 O29 78.6(3) 3_667 . ?
O25 Tb4 O7 79.1(3) 3_667 . ?
O25 Tb4 O16 81.1(2) 3_667 2_546 ?
O25 Tb4 O18 123.1(3) 3_667 3_667 ?
O25 Tb4 O21 78.9(2) 3_667 3_667 ?
O30 Tb4 O29 118.7(3) . . ?
O30 Tb4 O7 80.5(3) . . ?
O30 Tb4 O16 92.5(2) . 2_546 ?
O30 Tb4 O18 73.8(3) . 3_667 ?
O30 Tb4 O21 97.3(2) . 3_667 ?
O30 Tb4 O25 159.4(3) . 3_667 ?
H4A C4 H4B 109.5 . . ?
H4A C4 H4C 109.5 . . ?
H4B C4 H4C 109.5 . . ?
N7 C4 H4A 109.5 . . ?
N7 C4 H4B 109.5 . . ?
N7 C4 H4C 109.5 . . ?
C17 O4 Tb1 164.3(7) . . ?
C19 S4 C20 94.6(5) . . ?
C9 N4 C7 115.1(13) . . ?
C11 N4 C9 127.2(14) . . ?
C11 N4 C7 117.6(14) . . ?
C48 C49 S19 125.8(8) . . ?
C48 C49 S20 120.6(8) . . ?
S20 C49 S19 113.5(6) . . ?
C49 C48 S17 122.4(8) . . ?
C49 C48 S18 122.7(8) . . ?
S17 C48 S18 114.8(6) . . ?
C46 C47 H47 121.0 . . ?
C46 C47 S17 118.1(8) . . ?
S17 C47 H47 121.0 . . ?
C47 C46 C45 124.9(10) . . ?
C47 C46 S18 116.8(8) . . ?
C45 C46 S18 118.3(7) . . ?
O22 C45 C46 116.5(9) . . ?
O22 C45 O23 125.4(10) . . ?
O23 C45 C46 118.1(9) . . ?
O27 C44 C43 117.6(8) . . ?
O26 C44 O27 125.4(9) . . ?
O26 C44 C43 116.9(9) . . ?
C44 C43 S16 118.9(7) . . ?
C42 C43 C44 124.5(9) . . ?
C42 C43 S16 116.6(8) . . ?
C43 C42 H42 120.3 . . ?
C43 C42 S15 119.4(8) . . ?
S15 C42 H42 120.3 . . ?
C40 C41 S15 124.2(9) . . ?
C40 C41 S16 122.9(8) . . ?
S15 C41 S16 112.9(6) . . ?
C41 C40 S13 121.9(8) . . ?
C41 C40 S14 125.3(9) . . ?
S14 C40 S13 112.8(6) . . ?
C21 S5 C23 94.7(5) . . ?
C58 C59 C60 127.9(9) . . ?
C58 C59 S24 117.4(8) . . ?
C60 C59 S24 114.7(7) . . ?
C59 C58 H58 120.8 . . ?
C59 C58 S23 118.4(8) . . ?
S23 C58 H58 120.8 . . ?
C56 C57 S23 124.8(8) . . ?
C56 C57 S24 121.8(8) . . ?
S24 C57 S23 113.3(6) . . ?
C57 C56 S21 126.7(8) . . ?
C57 C56 S22 119.4(8) . . ?
S22 C56 S21 113.8(6) . . ?
C54 C55 H55 120.6 . . ?
C54 C55 S22 118.8(8) . . ?
S22 C55 H55 120.6 . . ?
C55 C54 C53 124.2(9) . . ?
C55 C54 S21 116.5(8) . . ?
C53 C54 S21 119.1(7) . . ?
O30 C53 C54 117.8(9) . . ?
O31 C53 C54 115.6(9) . . ?
O31 C53 O30 126.7(10) . . ?
O29 C52 O28 125.0(10) . . ?
O29 C52 C51 118.3(9) . . ?
O28 C52 C51 116.7(9) . . ?
C52 C51 S20 117.5(7) . . ?
C50 C51 C52 125.3(10) . . ?
C50 C51 S20 117.1(8) . . ?
C51 C50 H50 120.4 . . ?
C51 C50 S19 119.3(8) . . ?
S19 C50 H50 120.4 . . ?
Tb1 O5 H5A 110.5 . . ?
Tb1 O5 H5B 110.2 . . ?
H5A O5 H5B 103.5 . . ?
C5 N5 C67 124.5(12) . . ?
C5 N5 C66 117.9(11) . . ?
C67 N5 C66 117.5(10) . . ?
N5 C5 H5 115.4 . . ?
O12 C5 N5 129.3(13) . . ?
O12 C5 H5 115.4 . . ?
N5 C67 H67A 109.5 . . ?
N5 C67 H67B 109.5 . . ?
N5 C67 H67C 109.5 . . ?
H67A C67 H67B 109.5 . . ?
H67A C67 H67C 109.5 . . ?
H67B C67 H67C 109.5 . . ?
N5 C66 H66A 109.5 . . ?
N5 C66 H66B 109.5 . . ?
N5 C66 H66C 109.5 . . ?
H66A C66 H66B 109.5 . . ?
H66A C66 H66C 109.5 . . ?
H66B C66 H66C 109.5 . . ?
N3 C65 H65A 109.5 . . ?
N3 C65 H65B 109.5 . . ?
N3 C65 H65C 109.5 . . ?
H65A C65 H65B 109.5 . . ?
H65A C65 H65C 109.5 . . ?
H65B C65 H65C 109.5 . . ?
N3 C64 H64A 109.5 . . ?
N3 C64 H64B 109.5 . . ?
N3 C64 H64C 109.5 . . ?
H64A C64 H64B 109.5 . . ?
H64A C64 H64C 109.5 . . ?
H64B C64 H64C 109.5 . . ?
H62A C62 H62B 109.5 . . ?
H62A C62 H62C 109.5 . . ?
H62B C62 H62C 109.5 . . ?
N7 C62 H62A 109.5 . . ?
N7 C62 H62B 109.5 . . ?
N7 C62 H62C 109.5 . . ?
O7 C61 H61 116.1 . . ?
O7 C61 N7 127.7(12) . . ?
N7 C61 H61 116.1 . . ?
O6 C60 C59 117.8(8) . . ?
O6 C60 O32 125.4(9) . . ?
O32 C60 C59 116.8(8) . . ?
C22 S6 C21 94.1(5) . . ?
C60 O6 Tb2 110.9(6) . 3_667 ?
N8 C6 H6 124.4 . . ?
N8 C6 O8 111.1(14) . . ?
O8 C6 H6 124.4 . . ?
C28 S7 C26 94.7(5) . . ?
N4 C9 H9A 109.5 . . ?
N4 C9 H9B 109.5 . . ?
N4 C9 H9C 109.5 . . ?
H9A C9 H9B 109.5 . . ?
H9A C9 H9C 109.5 . . ?
H9B C9 H9C 109.5 . . ?
C16 O9 Tb2 137.1(7) . 3_675 ?
C61 O7 Tb4 153.4(9) . . ?
N4 C7 H7A 109.5 . . ?
N4 C7 H7B 109.5 . . ?
N4 C7 H7C 109.5 . . ?
H7A C7 H7B 109.5 . . ?
H7A C7 H7C 109.5 . . ?
H7B C7 H7C 109.5 . . ?
C6 N8 C10 117.6(14) . . ?
C6 N8 C12 134.7(17) . . ?
C12 N8 C10 107.6(12) . . ?
N2 C8 H8A 109.5 . . ?
N2 C8 H8B 109.5 . . ?
N2 C8 H8C 109.5 . . ?
H8A C8 H8B 109.5 . . ?
H8A C8 H8C 109.5 . . ?
H8B C8 H8C 109.5 . . ?
C27 S8 C28 94.7(5) . . ?
C29 S9 C31 95.4(5) . . ?
C30 S10 C29 95.6(5) . . ?
N8 C10 H10A 109.5 . . ?
N8 C10 H10B 109.5 . . ?
N8 C10 H10C 109.5 . . ?
H10A C10 H10B 109.5 . . ?
H10A C10 H10C 109.5 . . ?
H10B C10 H10C 109.5 . . ?
C34 S11 C36 95.0(5) . . ?
N4 C11 H11 122.8 . . ?
N4 C11 O34 114.3(14) . . ?
O34 C11 H11 122.8 . . ?
C16 O11 Tb1 136.1(6) . . ?
C36 S12 C35 95.5(5) . . ?
C5 O12 Tb1 131.2(9) . . ?
N8 C12 H12A 109.5 . . ?
N8 C12 H12B 109.5 . . ?
N8 C12 H12C 109.5 . . ?
H12A C12 H12B 109.5 . . ?
H12A C12 H12C 109.5 . . ?
H12B C12 H12C 109.5 . . ?
C38 S13 C40 95.5(5) . . ?
C17 O13 Tb3 123.9(7) . 2 ?
S1 C13 S2 113.9(6) . . ?
C13 C13 S1 122.9(12) 3_674 . ?
C13 C13 S2 123.2(12) 3_674 . ?
C39 S14 C40 95.4(5) . . ?
C24 O14 Tb2 173.3(7) . . ?
S1 C14 H14 120.4 . . ?
C15 C14 S1 119.2(9) . . ?
C15 C14 H14 120.4 . . ?
C42 S15 C41 96.0(5) . . ?
C1 O15 Tb2 131.7(9) . . ?
C14 C15 S2 115.9(9) . . ?
C14 C15 C16 125.7(10) . . ?
C16 C15 S2 118.4(8) . . ?
C43 S16 C41 94.8(5) . . ?
C25 O16 Tb4 126.8(7) . 2_556 ?
O9 C16 O11 125.8(11) . . ?
O9 C16 C15 118.7(10) . . ?
O11 C16 C15 115.5(10) . . ?
C48 S17 C47 95.0(5) . . ?
Tb2 O17 H17A 109.5 . . ?
Tb2 O17 H17B 109.5 . . ?
H17A O17 H17B 104.3 . . ?
O4 C17 C18 116.4(10) . . ?
O13 C17 O4 124.4(11) . . ?
O13 C17 C18 119.2(10) . . ?
C46 S18 C48 93.1(5) . . ?
C33 O18 Tb4 117.1(7) . 3_667 ?
C17 C18 S3 118.5(8) . . ?
C19 C18 S3 117.0(9) . . ?
C19 C18 C17 124.4(10) . . ?
C50 S19 C49 93.9(5) . . ?
C33 O19 Tb3 164.0(8) . . ?
S4 C19 H19 121.0 . . ?
C18 C19 S4 117.9(9) . . ?
C18 C19 H19 121.0 . . ?
C51 S20 C49 94.4(5) . . ?
C32 O20 Tb3 139.5(7) . . ?
S3 C20 S4 113.8(6) . . ?
C21 C20 S3 125.7(9) . . ?
C21 C20 S4 120.5(9) . . ?
C54 S21 C56 93.9(5) . . ?
C32 O21 Tb4 138.9(7) . 3_667 ?
S5 C21 S6 114.6(6) . . ?
C20 C21 S5 121.8(8) . . ?
C20 C21 S6 123.5(9) . . ?
C55 S22 C56 94.4(5) . . ?
C45 O22 Tb1 130.2(7) . 2_545 ?
S6 C22 H22 120.9 . . ?
C23 C22 S6 118.1(9) . . ?
C23 C22 H22 120.9 . . ?
C58 S23 C57 94.2(5) . . ?
C45 O23 Tb3 155.5(7) . . ?
C22 C23 S5 117.6(9) . . ?
C22 C23 C24 126.4(10) . . ?
C24 C23 S5 116.0(7) . . ?
C59 S24 C57 95.3(5) . . ?
C37 O24 Tb3 118.2(6) . . ?
O3 C24 O14 124.1(11) . . ?
O3 C24 C23 118.3(9) . . ?
O14 C24 C23 117.6(9) . . ?
O2 C25 C26 118.2(9) . . ?
O2 C25 O16 123.4(11) . . ?
O16 C25 C26 118.4(10) . . ?
C37 O25 Tb4 167.2(7) . 3_667 ?
S10 C30 H30 121.2 . . ?
C31 C30 S10 117.7(8) . . ?
C31 C30 H30 121.2 . . ?
C53 O30 Tb4 159.1(7) . . ?
C30 C31 S9 117.4(8) . . ?
C30 C31 C32 123.9(10) . . ?
C32 C31 S9 118.6(8) . . ?
C53 O31 Tb2 128.6(7) . 2_546 ?
O20 C32 C31 118.2(9) . . ?
O21 C32 O20 125.6(10) . . ?
O21 C32 C31 116.1(9) . . ?
C60 O32 Tb1 175.2(7) . 1_547 ?
O18 C33 C34 117.6(10) . . ?
O19 C33 O18 126.7(11) . . ?
O19 C33 C34 115.7(10) . . ?
S12 C35 H35 121.3 . . ?
C34 C35 S12 117.4(9) . . ?
C34 C35 H35 121.3 . . ?
C33 C34 S11 117.5(8) . . ?
C35 C34 S11 117.9(9) . . ?
C35 C34 C33 124.5(10) . . ?
O24 C37 O25 124.6(10) . . ?
O24 C37 C38 118.6(9) . . ?
O25 C37 C38 116.8(9) . . ?
S12 C36 S11 113.3(6) . . ?
C36 C36 S11 123.1(11) 3_666 . ?
C36 C36 S12 123.6(12) 3_666 . ?
C39 C38 S13 116.3(8) . . ?
C39 C38 C37 125.8(10) . . ?
C37 C38 S13 117.9(8) . . ?
N2 C69 H69 120.4 . . ?
O33 C69 N2 119.3(14) . . ?
O33 C69 H69 120.4 . . ?
N1 C72 O03A 118.3(13) . . ?
N1 C72 H72 120.9 . . ?
O03A C72 H72 120.9 . . ?
N1 C70 H70A 109.5 . . ?
N1 C70 H70B 109.5 . . ?
N1 C70 H70C 109.5 . . ?
H70A C70 H70B 109.5 . . ?
H70A C70 H70C 109.5 . . ?
H70B C70 H70C 109.5 . . ?
N1 C71 H71A 109.5 . . ?
N1 C71 H71B 109.5 . . ?
N1 C71 H71C 109.5 . . ?
H71A C71 H71B 109.5 . . ?
H71A C71 H71C 109.5 . . ?
H71B C71 H71C 109.5 . . ?
N2 C68 H68A 109.5 . . ?
N2 C68 H68B 109.5 . . ?
N2 C68 H68C 109.5 . . ?
H68A C68 H68B 109.5 . . ?
H68A C68 H68C 109.5 . . ?
H68B C68 H68C 109.5 . . ?
C2 N6 C3 120.4(12) . . ?
C2 N6 C63 114.1(12) . . ?
C3 N6 C63 122.6(12) . . ?
C62 N7 C4 117.0(11) . . ?
C61 N7 C4 119.2(11) . . ?
C61 N7 C62 123.4(12) . . ?

loop_
_geom_bond_atom_site_label_1
_geom_bond_atom_site_label_2
_geom_bond_distance
_geom_bond_site_symmetry_2
_geom_bond_publ_flag
Tb1 O27 2.497(6) 3_676 ?
Tb1 O3 2.404(6) 3_675 ?
Tb1 O4 2.337(7) . ?
Tb1 O5 2.506(7) . ?
Tb1 O11 2.377(6) . ?
Tb1 O12 2.522(7) . ?
Tb1 O22 2.411(6) 2 ?
Tb1 O32 2.324(6) 1_563 ?
O1 Tb3 2.369(8) . ?
O1 C3 1.090(13) . ?
C1 H1 0.9300 . ?
C1 N3 1.271(14) . ?
C1 O15 1.212(13) . ?
S1 C13 1.764(11) . ?
S1 C14 1.717(12) . ?
N1 C72 1.254(15) . ?
N1 C70 1.450(15) . ?
N1 C71 1.444(16) . ?
Tb2 O2 2.336(7) . ?
Tb2 O26 2.378(6) 1_554 ?
Tb2 O6 2.404(6) 3_667 ?
Tb2 O9 2.465(6) 3_675 ?
Tb2 O14 2.358(6) . ?
Tb2 O15 2.511(7) . ?
Tb2 O17 2.496(7) . ?
Tb2 O31 2.414(6) 2_556 ?
C2 H2A 0.9600 . ?
C2 H2B 0.9600 . ?
C2 H2C 0.9600 . ?
C2 N6 1.412(15) . ?
O2 C25 1.240(12) . ?
S2 C13 1.771(12) . ?
S2 C15 1.776(11) . ?
C29 C28 1.319(14) . ?
C29 S9 1.759(11) . ?
C29 S10 1.790(10) . ?
O29 Tb4 2.311(7) . ?
O29 C52 1.271(11) . ?
C28 S7 1.753(11) . ?
C28 S8 1.754(10) . ?
O28 Tb3 2.373(6) 3_667 ?
O28 C52 1.282(11) . ?
C27 H27 0.9300 . ?
C27 C26 1.337(14) . ?
C27 S8 1.721(11) . ?
O27 C44 1.264(11) . ?
C26 S7 1.772(10) . ?
C26 C25 1.469(15) . ?
O26 C44 1.258(10) . ?
N2 C8 1.426(16) . ?
N2 C69 1.336(15) . ?
N2 C68 1.367(15) . ?
Tb3 O13 2.389(6) 2_545 ?
Tb3 O19 2.323(7) . ?
Tb3 O20 2.315(6) . ?
Tb3 O23 2.270(7) . ?
Tb3 O24 2.384(6) . ?
N3 C65 1.438(15) . ?
N3 C64 1.408(15) . ?
O3 C24 1.236(11) . ?
C3 H3 0.9300 . ?
C3 N6 1.419(14) . ?
S3 C18 1.763(11) . ?
S3 C20 1.753(12) . ?
C39 H39 0.9300 . ?
C39 S14 1.721(11) . ?
C39 C38 1.343(13) . ?
Tb4 O7 2.367(8) . ?
Tb4 O16 2.376(7) 2_546 ?
Tb4 O18 2.437(7) 3_667 ?
Tb4 O21 2.393(6) 3_667 ?
Tb4 O25 2.303(6) 3_667 ?
Tb4 O30 2.257(7) . ?
C4 H4A 0.9600 . ?
C4 H4B 0.9600 . ?
C4 H4C 0.9600 . ?
C4 N7 1.457(16) . ?
O4 C17 1.251(12) . ?
S4 C19 1.735(12) . ?
S4 C20 1.756(10) . ?
N4 C9 1.425(17) . ?
N4 C7 1.481(16) . ?
N4 C11 1.214(16) . ?
C49 C48 1.336(14) . ?
C49 S19 1.772(10) . ?
C49 S20 1.764(11) . ?
C48 S17 1.726(10) . ?
C48 S18 1.784(11) . ?
C47 H47 0.9300 . ?
C47 C46 1.345(13) . ?
C47 S17 1.730(11) . ?
C46 C45 1.476(14) . ?
C46 S18 1.769(10) . ?
C45 O22 1.254(11) . ?
C45 O23 1.264(11) . ?
C44 C43 1.485(13) . ?
C43 C42 1.312(13) . ?
C43 S16 1.758(10) . ?
C42 H42 0.9300 . ?
C42 S15 1.725(11) . ?
C41 C40 1.321(14) . ?
C41 S15 1.738(10) . ?
C41 S16 1.800(10) . ?
C40 S13 1.776(11) . ?
C40 S14 1.770(10) . ?
S5 C21 1.750(11) . ?
S5 C23 1.751(11) . ?
C59 C58 1.321(13) . ?
C59 C60 1.500(12) . ?
C59 S24 1.742(10) . ?
C58 H58 0.9300 . ?
C58 S23 1.740(10) . ?
C57 C56 1.315(13) . ?
C57 S23 1.783(10) . ?
C57 S24 1.749(10) . ?
C56 S21 1.762(10) . ?
C56 S22 1.750(10) . ?
C55 H55 0.9300 . ?
C55 C54 1.324(13) . ?
C55 S22 1.723(11) . ?
C54 C53 1.486(13) . ?
C54 S21 1.760(10) . ?
C53 O30 1.251(11) . ?
C53 O31 1.249(11) . ?
C52 C51 1.473(14) . ?
C51 C50 1.316(13) . ?
C51 S20 1.748(10) . ?
C50 H50 0.9300 . ?
C50 S19 1.724(11) . ?
O5 H5A 0.8711 . ?
O5 H5B 0.8704 . ?
N5 C5 1.272(14) . ?
N5 C67 1.371(15) . ?
N5 C66 1.448(15) . ?
C5 H5 0.9300 . ?
C5 O12 1.202(13) . ?
C67 H67A 0.9600 . ?
C67 H67B 0.9600 . ?
C67 H67C 0.9600 . ?
C66 H66A 0.9600 . ?
C66 H66B 0.9600 . ?
C66 H66C 0.9600 . ?
C65 H65A 0.9600 . ?
C65 H65B 0.9600 . ?
C65 H65C 0.9600 . ?
C64 H64A 0.9600 . ?
C64 H64B 0.9600 . ?
C64 H64C 0.9600 . ?
C63 N6 1.468(17) . ?
C62 H62A 0.9600 . ?
C62 H62B 0.9600 . ?
C62 H62C 0.9600 . ?
C62 N7 1.392(15) . ?
C61 H61 0.9300 . ?
C61 O7 1.167(13) . ?
C61 N7 1.350(14) . ?
C60 O6 1.235(11) . ?
C60 O32 1.262(10) . ?
S6 C21 1.766(11) . ?
S6 C22 1.752(11) . ?
C6 H6 0.9300 . ?
C6 N8 1.241(15) . ?
C6 O8 1.397(16) . ?
C9 H9A 0.9600 . ?
C9 H9B 0.9600 . ?
C9 H9C 0.9600 . ?
O9 C16 1.249(12) . ?
C7 H7A 0.9600 . ?
C7 H7B 0.9600 . ?
C7 H7C 0.9600 . ?
N8 C10 1.493(18) . ?
N8 C12 1.260(16) . ?
C8 H8A 0.9600 . ?
C8 H8B 0.9600 . ?
C8 H8C 0.9600 . ?
S9 C31 1.762(11) . ?
S10 C30 1.735(11) . ?
C10 H10A 0.9600 . ?
C10 H10B 0.9600 . ?
C10 H10C 0.9600 . ?
S11 C34 1.770(11) . ?
S11 C36 1.778(11) . ?
C11 H11 0.9300 . ?
C11 O34 1.417(19) . ?
O11 C16 1.275(11) . ?
S12 C35 1.774(11) . ?
S12 C36 1.756(10) . ?
C12 H12A 0.9600 . ?
C12 H12B 0.9600 . ?
C12 H12C 0.9600 . ?
S13 C38 1.753(10) . ?
O13 C17 1.244(12) . ?
C13 C13 1.35(2) 3_674 ?
O14 C24 1.246(11) . ?
C14 H14 0.9300 . ?
C14 C15 1.348(14) . ?
C15 C16 1.463(15) . ?
O16 C25 1.262(11) . ?
O17 H17A 0.8555 . ?
O17 H17B 0.8553 . ?
C17 C18 1.480(16) . ?
O18 C33 1.261(12) . ?
C18 C19 1.327(14) . ?
O19 C33 1.231(12) . ?
C19 H19 0.9300 . ?
O20 C32 1.269(12) . ?
C20 C21 1.340(15) . ?
O21 C32 1.266(11) . ?
C22 H22 0.9300 . ?
C22 C23 1.323(13) . ?
C23 C24 1.501(15) . ?
O24 C37 1.257(12) . ?
O25 C37 1.259(12) . ?
C30 H30 0.9300 . ?
C30 C31 1.338(13) . ?
C31 C32 1.463(14) . ?
C33 C34 1.491(15) . ?
O33 C69 1.301(16) . ?
C35 H35 0.9300 . ?
C35 C34 1.308(14) . ?
C37 C38 1.492(14) . ?
C36 C36 1.34(2) 3_666 ?
O03A C72 1.322(16) . ?
C69 H69 0.9300 . ?
C72 H72 0.9300 . ?
C70 H70A 0.9600 . ?
C70 H70B 0.9600 . ?
C70 H70C 0.9600 . ?
C71 H71A 0.9600 . ?
C71 H71B 0.9600 . ?
C71 H71C 0.9600 . ?
C68 H68A 0.9600 . ?
C68 H68B 0.9600 . ?
C68 H68C 0.9600 . ?

loop_
_geom_torsion_atom_site_label_1
_geom_torsion_atom_site_label_2
_geom_torsion_atom_site_label_3
_geom_torsion_atom_site_label_4
_geom_torsion
_geom_torsion_site_symmetry_1
_geom_torsion_site_symmetry_2
_geom_torsion_site_symmetry_3
_geom_torsion_site_symmetry_4
_geom_torsion_publ_flag
Tb1 O27 C44 O26 -9.4(15) 3_676 . . . ?
Tb1 O27 C44 C43 168.6(6) 3_676 . . . ?
Tb1 O3 C24 O14 7.1(13) 3_675 . . . ?
Tb1 O3 C24 C23 -169.7(8) 3_675 . . . ?
Tb1 O4 C17 O13 -115(2) . . . . ?
Tb1 O4 C17 C18 67(3) . . . . ?
Tb1 O11 C16 O9 53.1(16) . . . . ?
Tb1 O11 C16 C15 -127.4(9) . . . . ?
O1 C3 N6 C2 173.7(15) . . . . ?
O1 C3 N6 C63 14(2) . . . . ?
S1 C14 C15 S2 1.6(12) . . . . ?
S1 C14 C15 C16 179.4(9) . . . . ?
Tb2 O2 C25 C26 67(3) . . . . ?
Tb2 O2 C25 O16 -116(3) . . . . ?
Tb2 O26 C44 O27 56.1(14) 1_556 . . . ?
Tb2 O26 C44 C43 -121.9(9) 1_556 . . . ?
Tb2 O9 C16 O11 -10.5(17) 3_675 . . . ?
Tb2 O9 C16 C15 170.0(6) 3_675 . . . ?
S2 C15 C16 O9 -3.6(14) . . . . ?
S2 C15 C16 O11 176.9(7) . . . . ?
C29 C28 S7 C26 -167.3(11) . . . . ?
C29 C28 S8 C27 167.2(10) . . . . ?
C29 S9 C31 C30 -7.6(10) . . . . ?
C29 S9 C31 C32 175.2(9) . . . . ?
C29 S10 C30 C31 4.5(10) . . . . ?
O29 C52 C51 C50 -3.0(17) . . . . ?
O29 C52 C51 S20 173.7(8) . . . . ?
C28 C29 S9 C31 -167.2(11) . . . . ?
C28 C29 S10 C30 168.0(10) . . . . ?
O28 C52 C51 C50 174.6(10) . . . . ?
O28 C52 C51 S20 -8.7(13) . . . . ?
C27 C26 S7 C28 -7.3(10) . . . . ?
C27 C26 C25 O2 -4.2(18) . . . . ?
C27 C26 C25 O16 178.6(11) . . . . ?
O27 C44 C43 C42 -178.3(9) . . . . ?
O27 C44 C43 S16 1.3(12) . . . . ?
C26 C27 S8 C28 7.6(10) . . . . ?
O26 C44 C43 C42 -0.2(15) . . . . ?
O26 C44 C43 S16 179.5(7) . . . . ?
Tb3 O1 C3 N6 137.4(16) . . . . ?
Tb3 O28 C52 O29 -5.2(18) 3_667 . . . ?
Tb3 O28 C52 C51 177.5(7) 3_667 . . . ?
Tb3 O13 C17 O4 -20.5(16) 2 . . . ?
Tb3 O13 C17 C18 157.8(7) 2 . . . ?
Tb3 O19 C33 O18 64(3) . . . . ?
Tb3 O19 C33 C34 -116(2) . . . . ?
Tb3 O20 C32 O21 -39.8(18) . . . . ?
Tb3 O20 C32 C31 139.2(9) . . . . ?
Tb3 O24 C37 O25 15.7(14) . . . . ?
Tb3 O24 C37 C38 -162.4(7) . . . . ?
N3 C1 O15 Tb2 169.4(9) . . . . ?
S3 C18 C19 S4 1.8(13) . . . . ?
S3 C20 C21 S5 -179.5(6) . . . . ?
S3 C20 C21 S6 3.9(16) . . . . ?
Tb4 O29 C52 O28 -37.0(17) . . . . ?
Tb4 O29 C52 C51 140.3(8) . . . . ?
Tb4 O16 C25 O2 -16.1(16) 2_556 . . . ?
Tb4 O16 C25 C26 160.9(7) 2_556 . . . ?
Tb4 O18 C33 O19 -16.6(15) 3_667 . . . ?
Tb4 O18 C33 C34 163.5(7) 3_667 . . . ?
Tb4 O21 C32 O20 0.3(18) 3_667 . . . ?
Tb4 O21 C32 C31 -178.7(7) 3_667 . . . ?
Tb4 O25 C37 O24 -64(4) 3_667 . . . ?
Tb4 O25 C37 C38 114(3) 3_667 . . . ?
O4 C17 C18 S3 176.2(8) . . . . ?
O4 C17 C18 C19 0.9(17) . . . . ?
S4 C20 C21 S5 -0.7(15) . . . . ?
S4 C20 C21 S6 -177.4(6) . . . . ?
C49 C48 S17 C47 161.3(10) . . . . ?
C49 C48 S18 C46 -161.9(10) . . . . ?
C48 C49 S19 C50 163.9(10) . . . . ?
C48 C49 S20 C51 -164.7(10) . . . . ?
C47 C46 C45 O22 -163.6(10) . . . . ?
C47 C46 C45 O23 15.7(17) . . . . ?
C47 C46 S18 C48 -7.7(9) . . . . ?
C46 C47 S17 C48 9.5(10) . . . . ?
C46 C45 O22 Tb1 176.3(6) . . . 2_545 ?
C46 C45 O23 Tb3 -78.1(19) . . . . ?
C45 C46 S18 C48 173.9(9) . . . . ?
C44 C43 C42 S15 -178.9(7) . . . . ?
C44 C43 S16 C41 -177.2(8) . . . . ?
C43 C42 S15 C41 -4.7(10) . . . . ?
C42 C43 S16 C41 2.5(9) . . . . ?
C41 C40 S13 C38 -169.5(10) . . . . ?
C41 C40 S14 C39 169.3(10) . . . . ?
C40 C41 S15 C42 -171.9(10) . . . . ?
C40 C41 S16 C43 172.5(10) . . . . ?
C40 S13 C38 C39 -5.7(9) . . . . ?
C40 S13 C38 C37 173.4(8) . . . . ?
S5 C23 C24 O3 -5.2(14) . . . . ?
S5 C23 C24 O14 177.8(8) . . . . ?
C59 C58 S23 C57 7.8(10) . . . . ?
C59 C60 O6 Tb2 -172.6(7) . . . 3_667 ?
C58 C59 C60 O6 179.1(10) . . . . ?
C58 C59 C60 O32 0.0(16) . . . . ?
C58 C59 S24 C57 -6.0(10) . . . . ?
C57 C56 S21 C54 -160.3(11) . . . . ?
C57 C56 S22 C55 160.6(10) . . . . ?
C56 C57 S23 C58 165.8(10) . . . . ?
C56 C57 S24 C59 -166.4(10) . . . . ?
C55 C54 C53 O30 17.5(16) . . . . ?
C55 C54 C53 O31 -161.0(10) . . . . ?
C55 C54 S21 C56 -9.3(9) . . . . ?
C54 C55 S22 C56 9.5(10) . . . . ?
C54 C53 O30 Tb4 -72(2) . . . . ?
C54 C53 O31 Tb2 174.2(6) . . . 2_546 ?
C53 C54 S21 C56 175.4(8) . . . . ?
C52 C51 C50 S19 175.0(8) . . . . ?
C52 C51 S20 C49 176.2(8) . . . . ?
C51 C50 S19 C49 9.2(10) . . . . ?
C50 C51 S20 C49 -6.9(10) . . . . ?
N5 C5 O12 Tb1 169.3(9) . . . . ?
C67 N5 C5 O12 -177.3(13) . . . . ?
C66 N5 C5 O12 8(2) . . . . ?
C60 C59 C58 S23 179.2(8) . . . . ?
C60 C59 S24 C57 173.5(8) . . . . ?
S6 C22 C23 S5 0.7(13) . . . . ?
S6 C22 C23 C24 -179.5(9) . . . . ?
S7 C28 S8 C27 -12.3(7) . . . . ?
S7 C26 C25 O2 174.6(8) . . . . ?
S7 C26 C25 O16 -2.6(15) . . . . ?
C9 N4 C11 O34 -177.4(14) . . . . ?
O7 C61 N7 C4 7(2) . . . . ?
O7 C61 N7 C62 179.1(15) . . . . ?
C7 N4 C11 O34 -0.5(19) . . . . ?
O8 C6 N8 C10 172.8(11) . . . . ?
O8 C6 N8 C12 -2(2) . . . . ?
C8 N2 C69 O33 179.3(11) . . . . ?
S8 C28 S7 C26 12.2(7) . . . . ?
S8 C27 C26 S7 -0.2(13) . . . . ?
S8 C27 C26 C25 178.7(9) . . . . ?
S9 C29 C28 S7 179.2(6) . . . . ?
S9 C29 C28 S8 -0.3(15) . . . . ?
S9 C29 S10 C30 -9.3(7) . . . . ?
S9 C31 C32 O20 171.7(8) . . . . ?
S9 C31 C32 O21 -9.2(14) . . . . ?
S10 C29 C28 S7 2.2(16) . . . . ?
S10 C29 C28 S8 -177.3(6) . . . . ?
S10 C29 S9 C31 10.1(7) . . . . ?
S10 C30 C31 S9 2.1(13) . . . . ?
S10 C30 C31 C32 179.2(9) . . . . ?
S12 C35 C34 S11 1.7(12) . . . . ?
S12 C35 C34 C33 178.1(8) . . . . ?
S13 C40 S14 C39 -9.5(6) . . . . ?
O13 C17 C18 S3 -2.2(15) . . . . ?
O13 C17 C18 C19 -177.5(11) . . . . ?
C13 S1 C14 C15 -5.3(10) . . . . ?
C13 S2 C15 C14 3.1(9) . . . . ?
C13 S2 C15 C16 -174.9(9) . . . . ?
S14 C39 C38 S13 -0.2(12) . . . . ?
S14 C39 C38 C37 -179.3(8) . . . . ?
S14 C40 S13 C38 9.5(6) . . . . ?
C14 S1 C13 S2 7.2(7) . . . . ?
C14 S1 C13 C13 -175.3(13) . . . 3_674 ?
C14 C15 C16 O9 178.6(10) . . . . ?
C14 C15 C16 O11 -0.9(16) . . . . ?
S15 C41 C40 S13 -0.5(14) . . . . ?
S15 C41 C40 S14 -179.2(5) . . . . ?
S15 C41 S16 C43 -5.5(6) . . . . ?
O15 C1 N3 C65 -178.3(12) . . . . ?
O15 C1 N3 C64 3(2) . . . . ?
C15 S2 C13 S1 -6.5(7) . . . . ?
C15 S2 C13 C13 176.0(13) . . . 3_674 ?
S16 C43 C42 S15 1.4(12) . . . . ?
S16 C41 C40 S13 -178.2(5) . . . . ?
S16 C41 C40 S14 3.0(15) . . . . ?
S16 C41 S15 C42 6.0(6) . . . . ?
S17 C48 S18 C46 14.0(7) . . . . ?
S17 C47 C46 C45 177.2(8) . . . . ?
S17 C47 C46 S18 -1.1(12) . . . . ?
C17 C18 C19 S4 177.1(9) . . . . ?
S18 C48 S17 C47 -14.6(7) . . . . ?
S18 C46 C45 O22 14.7(14) . . . . ?
S18 C46 C45 O23 -166.1(8) . . . . ?
O18 C33 C34 S11 -2.6(13) . . . . ?
O18 C33 C34 C35 -178.9(10) . . . . ?
C18 S3 C20 S4 16.0(7) . . . . ?
C18 S3 C20 C21 -165.1(11) . . . . ?
S19 C49 C48 S17 -171.8(6) . . . . ?
S19 C49 C48 S18 3.8(15) . . . . ?
S19 C49 S20 C51 12.6(7) . . . . ?
O19 C33 C34 S11 177.5(8) . . . . ?
O19 C33 C34 C35 1.2(17) . . . . ?
C19 S4 C20 S3 -15.4(7) . . . . ?
C19 S4 C20 C21 165.7(10) . . . . ?
S20 C49 C48 S17 5.2(14) . . . . ?
S20 C49 C48 S18 -179.2(6) . . . . ?
S20 C49 S19 C50 -13.3(7) . . . . ?
S20 C51 C50 S19 -1.7(13) . . . . ?
C20 S3 C18 C17 173.5(9) . . . . ?
C20 S3 C18 C19 -10.9(10) . . . . ?
C20 S4 C19 C18 8.3(10) . . . . ?
S21 C56 S22 C55 -15.4(7) . . . . ?
S21 C54 C53 O30 -167.6(8) . . . . ?
S21 C54 C53 O31 13.9(13) . . . . ?
C21 S5 C23 C22 -6.3(10) . . . . ?
C21 S5 C23 C24 173.8(8) . . . . ?
C21 S6 C22 C23 5.2(10) . . . . ?
S22 C56 S21 C54 15.3(7) . . . . ?
S22 C55 C54 C53 175.0(8) . . . . ?
S22 C55 C54 S21 -0.1(13) . . . . ?
O22 C45 O23 Tb3 101.1(17) . . . . ?
C22 S6 C21 S5 -9.3(7) . . . . ?
C22 S6 C21 C20 167.6(10) . . . . ?
C22 C23 C24 O3 175.0(11) . . . . ?
C22 C23 C24 O14 -2.0(18) . . . . ?
S23 C57 C56 S21 5.4(16) . . . . ?
S23 C57 C56 S22 -169.9(6) . . . . ?
S23 C57 S24 C59 10.9(7) . . . . ?
O23 C45 O22 Tb1 -2.9(16) . . . 2_545 ?
C23 S5 C21 S6 9.6(7) . . . . ?
C23 S5 C21 C20 -167.3(10) . . . . ?
S24 C59 C58 S23 -1.4(12) . . . . ?
S24 C59 C60 O6 -0.3(12) . . . . ?
S24 C59 C60 O32 -179.4(7) . . . . ?
S24 C57 C56 S21 -177.6(6) . . . . ?
S24 C57 C56 S22 7.0(14) . . . . ?
S24 C57 S23 C58 -11.4(7) . . . . ?
O24 C37 C38 C39 -177.8(10) . . . . ?
O24 C37 C38 S13 3.1(13) . . . . ?
C25 C26 S7 C28 173.8(9) . . . . ?
O25 C37 C38 C39 3.9(16) . . . . ?
O25 C37 C38 S13 -175.2(7) . . . . ?
C30 C31 C32 O20 -5.3(17) . . . . ?
C30 C31 C32 O21 173.7(10) . . . . ?
O30 C53 O31 Tb2 -4.2(16) . . . 2_546 ?
O31 C53 O30 Tb4 106.6(19) . . . . ?
O32 C60 O6 Tb2 6.4(13) . . . 3_667 ?
C35 S12 C36 S11 8.8(7) . . . . ?
C35 S12 C36 C36 -169.8(13) . . . 3_666 ?
C34 S11 C36 S12 -8.1(7) . . . . ?
C34 S11 C36 C36 170.5(13) . . . 3_666 ?
C36 S11 C34 C33 -172.6(8) . . . . ?
C36 S11 C34 C35 3.9(10) . . . . ?
C36 S12 C35 C34 -6.5(10) . . . . ?
C38 C39 S14 C40 6.1(10) . . . . ?
C70 N1 C72 O03A -1.1(19) . . . . ?
C71 N1 C72 O03A 179.5(12) . . . . ?
C68 N2 C69 O33 2.4(18) . . . . ?
N7 C61 O7 Tb4 148.6(15) . . . . ?
